data_4038050
loop_
_publ_author_name
'Eronen, Aleksi E. K.'
'Mannisto, Jere K.'
'Moslova, Karina'
'Nieger, Martin'
'Heli\"ovaara, Eeva'
'Repo, Timo'

_publ_section_title
;
 Synthesis of Diaryl Hydroxyl Dicarboxylic Acids from Amino Acids.
;
_journal_name_full 'The Journal of organic chemistry'
_journal_paper_doi 10.1021/acs.joc.9b03320
_journal_year 2020
_chemical_formula_moiety 'C18 H24 Na2 O9, H2 O'
_chemical_formula_sum 'C18 H26 Na2 O10'
_chemical_formula_weight 448.37
_space_group_crystal_system triclinic
_space_group_IT_number 2
_space_group_name_Hall '-P 1'
_space_group_name_H-M_alt 'P -1'
_atom_sites_solution_hydrogens difmap
_atom_sites_solution_primary dual
_atom_sites_solution_secondary difmap
_audit_creation_method SHELXL-2014/7
_cell_angle_alpha 101.692(1)
_cell_angle_beta 93.848(1)
_cell_angle_gamma 90.292(1)
_cell_formula_units_Z 2
_cell_length_a 6.2002(2)
_cell_length_b 8.7727(3)
_cell_length_c 19.3378(7)
_cell_measurement_reflns_used 9860
_cell_measurement_temperature 123(2)
_cell_measurement_theta_max 72.0
_cell_measurement_theta_min 4.6
_cell_volume 1027.50(6)
_computing_cell_refinement APEX3
_computing_data_collection APEX3
_computing_data_reduction SAINT
_computing_publication_material publCIF
_computing_structure_refinement 'SHELXL-2014/7 (Sheldrick, 2014)'
_computing_structure_solution SHELXT
_diffrn_ambient_temperature 123(2)
_diffrn_measured_fraction_theta_full 0.998
_diffrn_measured_fraction_theta_max 0.995
_diffrn_measurement_device_type 'Bruker D8 VENTURE with PhotonII CPAD detector'
_diffrn_measurement_method 'rotation in \f and \w, 1\%, shutterless'
_diffrn_radiation_type CuK\a
_diffrn_radiation_wavelength 1.54178
_diffrn_reflns_av_R_equivalents 0.0226
_diffrn_reflns_av_unetI/netI 0.0232
_diffrn_reflns_Laue_measured_fraction_full 0.998
_diffrn_reflns_Laue_measured_fraction_max 0.995
_diffrn_reflns_limit_h_max 7
_diffrn_reflns_limit_h_min -7
_diffrn_reflns_limit_k_max 10
_diffrn_reflns_limit_k_min -10
_diffrn_reflns_limit_l_max 23
_diffrn_reflns_limit_l_min -23
_diffrn_reflns_number 16265
_diffrn_reflns_point_group_measured_fraction_full 0.998
_diffrn_reflns_point_group_measured_fraction_max 0.995
_diffrn_reflns_theta_full 67.679
_diffrn_reflns_theta_max 72.129
_diffrn_reflns_theta_min 2.339
_diffrn_source 'INCOATEC microfocus sealed tube'
_exptl_absorpt_coefficient_mu 1.354
_exptl_absorpt_correction_T_max 0.9424
_exptl_absorpt_correction_T_min 0.8264
_exptl_absorpt_correction_type multi-scan
_exptl_absorpt_process_details 'SADABS (Sheldrick, 2014)'
_exptl_crystal_colour colourless
_exptl_crystal_density_diffrn 1.449
_exptl_crystal_description blocks
_exptl_crystal_F_000 472
_exptl_crystal_size_max 0.160
_exptl_crystal_size_mid 0.080
_exptl_crystal_size_min 0.040
_refine_diff_density_max 0.333
_refine_diff_density_min -0.400
_refine_diff_density_rms 0.043
_refine_ls_extinction_method none
_refine_ls_goodness_of_fit_ref 1.058
_refine_ls_hydrogen_treatment mixed
_refine_ls_matrix_type full
_refine_ls_number_parameters 304
_refine_ls_number_reflns 4036
_refine_ls_number_restraints 71
_refine_ls_restrained_S_all 1.052
_refine_ls_R_factor_all 0.0297
_refine_ls_R_factor_gt 0.0288
_refine_ls_shift/su_max 0.001
_refine_ls_shift/su_mean 0.000
_refine_ls_structure_factor_coef Fsqd
_refine_ls_weighting_details 'w=1/[\s^2^(Fo^2^)+(0.0321P)^2^+0.4936P] where P=(Fo^2^+2Fc^2^)/3'
_refine_ls_weighting_scheme calc
_refine_ls_wR_factor_gt 0.0747
_refine_ls_wR_factor_ref 0.0753
_reflns_Friedel_coverage 0.000
_reflns_number_gt 3895
_reflns_number_total 4036
_reflns_threshold_expression 'I > 2\s(I)'
_cod_data_source_file jo9b03320_si_001.cif
_cod_data_source_block les148
_cod_database_code 4038050
_shelx_shelxl_version_number 2014/7
_shelx_space_group_comment
;
The symmetry employed for this shelxl refinement is uniquely defined
by the following loop, which should always be used as a source of
symmetry information in preference to the above space-group names.
They are only intended as comments.
;
_shelx_estimated_absorpt_t_min 0.813
_shelx_estimated_absorpt_t_max 0.948

loop_
_space_group_symop_operation_xyz
'x, y, z'
'-x, -y, -z'

loop_
_atom_site_label
_atom_site_type_symbol
_atom_site_fract_x
_atom_site_fract_y
_atom_site_fract_z
_atom_site_U_iso_or_equiv
_atom_site_adp_type
_atom_site_occupancy
_atom_site_site_symmetry_order
_atom_site_calc_flag
_atom_site_refinement_flags_posn
_atom_site_refinement_flags_adp
_atom_site_refinement_flags_occupancy
_atom_site_disorder_assembly
_atom_site_disorder_group
Na1 Na 0.72487(7) 0.89539(5) 0.60003(2) 0.01687(11) Uani 1 1 d . . . . .
Na2 Na 1.16218(7) 0.68820(5) 0.63186(2) 0.01570(11) Uani 1 1 d . . . . .
O1W O 0.55851(15) 0.77159(12) 0.48922(5) 0.0251(2) Uani 1 1 d D . . . .
H1W1 H 0.546(3) 0.820(2) 0.4554(7) 0.038 Uiso 1 1 d D U . . .
H1W2 H 0.4382(18) 0.733(2) 0.4958(9) 0.038 Uiso 1 1 d D U . . .
O2W O 1.06914(13) 0.87083(10) 0.55301(4) 0.01728(18) Uani 1 1 d D . . . .
H2W1 H 1.071(2) 0.8427(18) 0.5084(4) 0.026 Uiso 1 1 d D U . . .
H2W2 H 1.170(2) 0.9368(15) 0.5680(7) 0.026 Uiso 1 1 d D U . . .
O3W O 0.99321(14) 0.91493(10) 0.70025(4) 0.01753(18) Uani 1 1 d D . . . .
H3W1 H 1.057(2) 1.0034(12) 0.7077(8) 0.026 Uiso 1 1 d D U . . .
H3W2 H 0.939(2) 0.9052(17) 0.7382(6) 0.026 Uiso 1 1 d D U . . .
O4W O 1.2322(2) 0.52127(15) 0.52277(5) 0.0430(3) Uani 1 1 d D . . . .
H4W1 H 1.293(3) 0.4371(16) 0.5269(11) 0.064 Uiso 1 1 d D U . . .
H4W2 H 1.162(3) 0.506(2) 0.4828(7) 0.064 Uiso 1 1 d D U . . .
O5W O -0.09712(14) 0.23922(11) 0.59155(5) 0.0231(2) Uani 1 1 d D . . . .
H5W1 H 0.003(2) 0.2160(18) 0.6195(8) 0.035 Uiso 1 1 d D U . . .
H5W2 H -0.120(3) 0.3360(10) 0.6048(9) 0.035 Uiso 1 1 d D U . . .
C1 C 0.39259(18) 0.14387(12) 0.68293(6) 0.0128(2) Uani 1 1 d . . . . .
O1 O 0.20875(13) 0.19869(9) 0.69855(4) 0.01559(17) Uani 1 1 d . . . . .
O2 O 0.42885(13) 0.06205(9) 0.62366(4) 0.01625(17) Uani 1 1 d . . . . .
C2 C 0.57747(18) 0.17286(13) 0.74053(6) 0.0147(2) Uani 1 1 d . . . . .
H2A H 0.7153 0.1615 0.7171 0.018 Uiso 1 1 calc R U . . .
H2B H 0.5708 0.0897 0.7682 0.018 Uiso 1 1 calc R U . . .
C3 C 0.58558(17) 0.33122(13) 0.79311(6) 0.0123(2) Uani 1 1 d . . . . .
H3 H 0.4365 0.3565 0.8082 0.015 Uiso 1 1 calc R U . . .
C4 C 0.66916(17) 0.46347(12) 0.75871(6) 0.0120(2) Uani 1 1 d . . . . .
H4 H 0.8188 0.4353 0.7451 0.014 Uiso 1 1 calc R U . . .
C5 C 0.53530(17) 0.47634(13) 0.68969(6) 0.0121(2) Uani 1 1 d . . . . .
H5 H 0.5372 0.3730 0.6564 0.015 Uiso 1 1 calc R U . . .
O5 O 0.31497(12) 0.51404(9) 0.70107(4) 0.01453(17) Uani 1 1 d D . . . .
H5O H 0.252(2) 0.4318(17) 0.7055(8) 0.022 Uiso 1 1 d D U . . .
C6 C 0.63980(18) 0.59740(13) 0.65452(6) 0.0139(2) Uani 1 1 d . . . . .
O6 O 0.82461(13) 0.56153(10) 0.63216(5) 0.01916(18) Uani 1 1 d . . . . .
O7 O 0.54178(13) 0.71837(10) 0.64982(5) 0.01961(19) Uani 1 1 d . . . . .
C7 C 0.68790(18) 0.62014(13) 0.80946(6) 0.0133(2) Uani 1 1 d . . . . .
C8 C 0.88209(19) 0.70545(14) 0.81762(6) 0.0166(2) Uani 1 1 d . . . . .
H8 H 1.0030 0.6618 0.7936 0.020 Uiso 1 1 calc R U . . .
C9 C 0.9006(2) 0.85361(14) 0.86055(7) 0.0205(3) Uani 1 1 d . . . . .
H9 H 1.0335 0.9104 0.8653 0.025 Uiso 1 1 calc R U . . .
C10 C 0.7262(2) 0.91861(14) 0.89634(7) 0.0222(3) Uani 1 1 d . . . . .
H10 H 0.7381 1.0204 0.9250 0.027 Uiso 1 1 calc R U . . .
C11 C 0.5341(2) 0.83354(14) 0.88997(7) 0.0217(3) Uani 1 1 d . . . . .
H11 H 0.4150 0.8764 0.9152 0.026 Uiso 1 1 calc R U . . .
C12 C 0.51470(19) 0.68556(14) 0.84676(6) 0.0179(2) Uani 1 1 d . . . . .
H12 H 0.3821 0.6287 0.8427 0.022 Uiso 1 1 calc R U . . .
C13 C 0.73282(18) 0.32027(12) 0.85811(6) 0.0132(2) Uani 1 1 d . . . . .
C14 C 0.94472(19) 0.26920(13) 0.85071(6) 0.0159(2) Uani 1 1 d . . . . .
H14 H 0.9982 0.2447 0.8049 0.019 Uiso 1 1 calc R U . . .
C15 C 1.07814(19) 0.25384(14) 0.90952(7) 0.0196(2) Uani 1 1 d . . . . .
H15 H 1.2210 0.2173 0.9035 0.024 Uiso 1 1 calc R U . . .
C16 C 1.0043(2) 0.29157(14) 0.97700(7) 0.0220(3) Uani 1 1 d . . . . .
H16 H 1.0957 0.2811 1.0171 0.026 Uiso 1 1 calc R U . . .
C17 C 0.7953(2) 0.34467(14) 0.98505(6) 0.0209(3) Uani 1 1 d . . . . .
H17 H 0.7436 0.3714 1.0310 0.025 Uiso 1 1 calc R U . . .
C18 C 0.66086(19) 0.35904(13) 0.92621(6) 0.0166(2) Uani 1 1 d . . . . .
H18 H 0.5182 0.3957 0.9325 0.020 Uiso 1 1 calc R U . . .

loop_
_atom_site_aniso_label
_atom_site_aniso_U_11
_atom_site_aniso_U_22
_atom_site_aniso_U_33
_atom_site_aniso_U_23
_atom_site_aniso_U_13
_atom_site_aniso_U_12
Na1 0.0145(2) 0.0204(2) 0.0156(2) 0.00344(18) 0.00137(17) 0.00133(17)
Na2 0.0131(2) 0.0160(2) 0.0188(2) 0.00538(18) 0.00083(17) 0.00182(17)
O1W 0.0201(4) 0.0342(5) 0.0189(4) 0.0008(4) -0.0006(3) 0.0023(4)
O2W 0.0182(4) 0.0188(4) 0.0146(4) 0.0028(3) 0.0014(3) -0.0019(3)
O3W 0.0197(4) 0.0161(4) 0.0171(4) 0.0034(3) 0.0032(3) -0.0022(3)
O4W 0.0568(7) 0.0524(7) 0.0181(5) 0.0034(5) 0.0006(5) 0.0332(6)
O5W 0.0209(4) 0.0276(5) 0.0180(4) -0.0010(4) -0.0023(3) 0.0052(4)
C1 0.0161(5) 0.0082(5) 0.0148(5) 0.0043(4) -0.0005(4) -0.0020(4)
O1 0.0140(4) 0.0149(4) 0.0176(4) 0.0027(3) 0.0008(3) -0.0007(3)
O2 0.0184(4) 0.0141(4) 0.0148(4) 0.0001(3) -0.0008(3) 0.0003(3)
C2 0.0166(5) 0.0116(5) 0.0153(5) 0.0023(4) -0.0018(4) 0.0010(4)
C3 0.0124(5) 0.0118(5) 0.0124(5) 0.0024(4) 0.0002(4) 0.0000(4)
C4 0.0117(5) 0.0115(5) 0.0127(5) 0.0026(4) 0.0003(4) 0.0004(4)
C5 0.0109(5) 0.0124(5) 0.0130(5) 0.0028(4) 0.0001(4) 0.0002(4)
O5 0.0106(4) 0.0143(4) 0.0196(4) 0.0057(3) 0.0007(3) -0.0004(3)
C6 0.0135(5) 0.0160(5) 0.0122(5) 0.0036(4) -0.0021(4) -0.0025(4)
O6 0.0143(4) 0.0234(4) 0.0217(4) 0.0084(3) 0.0034(3) -0.0005(3)
O7 0.0163(4) 0.0172(4) 0.0278(5) 0.0114(3) -0.0010(3) -0.0007(3)
C7 0.0166(5) 0.0120(5) 0.0119(5) 0.0046(4) -0.0019(4) 0.0001(4)
C8 0.0177(6) 0.0175(6) 0.0151(5) 0.0054(4) -0.0011(4) -0.0017(4)
C9 0.0249(6) 0.0172(6) 0.0193(6) 0.0061(5) -0.0045(5) -0.0074(5)
C10 0.0343(7) 0.0124(5) 0.0182(6) 0.0012(5) -0.0045(5) -0.0010(5)
C11 0.0256(6) 0.0176(6) 0.0204(6) 0.0003(5) 0.0017(5) 0.0047(5)
C12 0.0176(6) 0.0165(6) 0.0189(6) 0.0021(5) 0.0005(4) -0.0005(4)
C13 0.0168(5) 0.0090(5) 0.0139(5) 0.0034(4) -0.0010(4) -0.0025(4)
C14 0.0172(5) 0.0144(5) 0.0165(5) 0.0041(4) 0.0004(4) -0.0017(4)
C15 0.0169(6) 0.0158(6) 0.0264(6) 0.0071(5) -0.0054(5) -0.0029(4)
C16 0.0289(6) 0.0175(6) 0.0194(6) 0.0073(5) -0.0108(5) -0.0068(5)
C17 0.0326(7) 0.0166(6) 0.0128(5) 0.0024(4) -0.0004(5) -0.0057(5)
C18 0.0204(6) 0.0128(5) 0.0161(6) 0.0018(4) 0.0017(4) -0.0019(4)

loop_
_atom_type_symbol
_atom_type_description
_atom_type_scat_dispersion_real
_atom_type_scat_dispersion_imag
_atom_type_scat_source
C C 0.0181 0.0091 'International Tables Vol C Tables 4.2.6.8 and 6.1.1.4'
H H 0.0000 0.0000 'International Tables Vol C Tables 4.2.6.8 and 6.1.1.4'
O O 0.0492 0.0322 'International Tables Vol C Tables 4.2.6.8 and 6.1.1.4'
Na Na 0.1353 0.1239 'International Tables Vol C Tables 4.2.6.8 and 6.1.1.4'

loop_
_geom_angle_atom_site_label_1
_geom_angle_atom_site_label_2
_geom_angle_atom_site_label_3
_geom_angle
_geom_angle_site_symmetry_1
_geom_angle_site_symmetry_3
_geom_angle_publ_flag
O7 Na1 O1W 87.69(4) . . ?
O7 Na1 O2 87.29(3) . 1_565 ?
O1W Na1 O2 91.78(3) . 1_565 ?
O7 Na1 O2W 128.28(4) . . ?
O1W Na1 O2W 90.60(3) . . ?
O2 Na1 O2W 144.42(4) 1_565 . ?
O7 Na1 O3W 86.54(3) . . ?
O1W Na1 O3W 153.45(4) . . ?
O2 Na1 O3W 113.78(3) 1_565 . ?
O2W Na1 O3W 73.02(3) . . ?
O7 Na1 C6 21.40(3) . . ?
O1W Na1 C6 88.40(4) . . ?
O2 Na1 C6 108.66(3) 1_565 . ?
O2W Na1 C6 106.90(3) . . ?
O3W Na1 C6 77.05(3) . . ?
O7 Na1 Na2 84.34(3) . . ?
O1W Na1 Na2 107.25(3) . . ?
O2 Na1 Na2 158.81(3) 1_565 . ?
O2W Na1 Na2 47.24(2) . . ?
O3W Na1 Na2 46.37(2) . . ?
C6 Na1 Na2 63.85(2) . . ?
O7 Na1 Na2 29.94(2) . 1_455 ?
O1W Na1 Na2 71.10(3) . 1_455 ?
O2 Na1 Na2 64.05(2) 1_565 1_455 ?
O2W Na1 Na2 148.42(3) . 1_455 ?
O3W Na1 Na2 112.63(3) . 1_455 ?
C6 Na1 Na2 49.04(2) . 1_455 ?
Na2 Na1 Na2 112.795(17) . 1_455 ?
O7 Na2 O6 155.32(4) 1_655 . ?
O7 Na2 O4W 85.34(4) 1_655 . ?
O6 Na2 O4W 90.77(4) . . ?
O7 Na2 O5 68.02(3) 1_655 1_655 ?
O6 Na2 O5 87.94(3) . 1_655 ?
O4W Na2 O5 93.29(4) . 1_655 ?
O7 Na2 O3W 109.25(3) 1_655 . ?
O6 Na2 O3W 85.16(3) . . ?
O4W Na2 O3W 151.83(4) . . ?
O5 Na2 O3W 114.35(3) 1_655 . ?
O7 Na2 O2W 102.45(3) 1_655 . ?
O6 Na2 O2W 101.12(3) . . ?
O4W Na2 O2W 82.11(4) . . ?
O5 Na2 O2W 169.84(3) 1_655 . ?
O3W Na2 O2W 71.43(3) . . ?
O7 Na2 C6 21.33(3) 1_655 1_655 ?
O6 Na2 C6 134.59(3) . 1_655 ?
O4W Na2 C6 76.28(4) . 1_655 ?
O5 Na2 C6 50.57(3) 1_655 1_655 ?
O3W Na2 C6 125.07(3) . 1_655 ?
O2W Na2 C6 119.33(3) . 1_655 ?
O7 Na2 Na1 139.80(3) 1_655 . ?
O6 Na2 Na1 64.47(2) . . ?
O4W Na2 Na1 106.97(3) . . ?
O5 Na2 Na1 145.30(3) 1_655 . ?
O3W Na2 Na1 46.57(2) . . ?
O2W Na2 Na1 44.75(2) . . ?
C6 Na2 Na1 160.94(3) 1_655 . ?
O7 Na2 Na1 29.31(2) 1_655 1_655 ?
O6 Na2 Na1 171.59(3) . 1_655 ?
O4W Na2 Na1 82.40(4) . 1_655 ?
O5 Na2 Na1 97.31(2) 1_655 1_655 ?
O3W Na2 Na1 98.54(2) . 1_655 ?
O2W Na2 Na1 73.17(2) . 1_655 ?
C6 Na2 Na1 48.39(2) 1_655 1_655 ?
Na1 Na2 Na1 112.795(17) . 1_655 ?
Na1 O1W H1W1 120.3(13) . . ?
Na1 O1W H1W2 108.7(12) . . ?
H1W1 O1W H1W2 110.5(13) . . ?
Na1 O2W Na2 88.01(3) . . ?
Na1 O2W H2W1 117.0(10) . . ?
Na2 O2W H2W1 121.1(11) . . ?
Na1 O2W H2W2 121.9(11) . . ?
Na2 O2W H2W2 97.7(11) . . ?
H2W1 O2W H2W2 108.8(12) . . ?
Na2 O3W Na1 87.06(3) . . ?
Na2 O3W H3W1 119.7(11) . . ?
Na1 O3W H3W1 109.4(11) . . ?
Na2 O3W H3W2 117.9(11) . . ?
Na1 O3W H3W2 113.3(11) . . ?
H3W1 O3W H3W2 107.8(12) . . ?
Na2 O4W H4W1 114.7(15) . . ?
Na2 O4W H4W2 130.6(15) . . ?
H4W1 O4W H4W2 107.9(14) . . ?
H5W1 O5W H5W2 107.2(13) . . ?
O2 C1 O1 123.79(10) . . ?
O2 C1 C2 118.12(10) . . ?
O1 C1 C2 118.03(10) . . ?
C1 O2 Na1 125.74(7) . 1_545 ?
C1 C2 C3 117.46(9) . . ?
C1 C2 H2A 107.9 . . ?
C3 C2 H2A 107.9 . . ?
C1 C2 H2B 107.9 . . ?
C3 C2 H2B 107.9 . . ?
H2A C2 H2B 107.2 . . ?
C13 C3 C2 109.46(9) . . ?
C13 C3 C4 109.55(9) . . ?
C2 C3 C4 111.34(9) . . ?
C13 C3 H3 108.8 . . ?
C2 C3 H3 108.8 . . ?
C4 C3 H3 108.8 . . ?
C7 C4 C5 110.72(9) . . ?
C7 C4 C3 113.08(9) . . ?
C5 C4 C3 112.81(9) . . ?
C7 C4 H4 106.6 . . ?
C5 C4 H4 106.6 . . ?
C3 C4 H4 106.6 . . ?
O5 C5 C6 110.04(9) . . ?
O5 C5 C4 112.71(9) . . ?
C6 C5 C4 110.11(9) . . ?
O5 C5 H5 107.9 . . ?
C6 C5 H5 107.9 . . ?
C4 C5 H5 107.9 . . ?
C5 O5 Na2 114.80(6) . 1_455 ?
C5 O5 H5O 106.8(11) . . ?
Na2 O5 H5O 123.3(11) 1_455 . ?
O7 C6 O6 125.75(11) . . ?
O7 C6 C5 119.44(10) . . ?
O6 C6 C5 114.81(10) . . ?
O7 C6 Na1 42.88(6) . . ?
O6 C6 Na1 82.90(7) . . ?
C5 C6 Na1 162.22(8) . . ?
O7 C6 Na2 43.78(5) . 1_455 ?
O6 C6 Na2 152.03(8) . 1_455 ?
C5 C6 Na2 81.85(6) . 1_455 ?
Na1 C6 Na2 82.57(3) . 1_455 ?
C6 O6 Na2 137.23(8) . . ?
C6 O7 Na1 115.71(7) . . ?
C6 O7 Na2 114.89(7) . 1_455 ?
Na1 O7 Na2 120.75(4) . 1_455 ?
C12 C7 C8 118.30(11) . . ?
C12 C7 C4 122.25(10) . . ?
C8 C7 C4 119.41(10) . . ?
C9 C8 C7 120.83(11) . . ?
C9 C8 H8 119.6 . . ?
C7 C8 H8 119.6 . . ?
C10 C9 C8 120.36(11) . . ?
C10 C9 H9 119.8 . . ?
C8 C9 H9 119.8 . . ?
C9 C10 C11 119.32(11) . . ?
C9 C10 H10 120.3 . . ?
C11 C10 H10 120.3 . . ?
C10 C11 C12 120.46(12) . . ?
C10 C11 H11 119.8 . . ?
C12 C11 H11 119.8 . . ?
C11 C12 C7 120.69(11) . . ?
C11 C12 H12 119.7 . . ?
C7 C12 H12 119.7 . . ?
C18 C13 C14 118.20(10) . . ?
C18 C13 C3 121.47(10) . . ?
C14 C13 C3 120.33(10) . . ?
C15 C14 C13 120.78(11) . . ?
C15 C14 H14 119.6 . . ?
C13 C14 H14 119.6 . . ?
C16 C15 C14 120.53(11) . . ?
C16 C15 H15 119.7 . . ?
C14 C15 H15 119.7 . . ?
C17 C16 C15 119.17(11) . . ?
C17 C16 H16 120.4 . . ?
C15 C16 H16 120.4 . . ?
C16 C17 C18 120.43(11) . . ?
C16 C17 H17 119.8 . . ?
C18 C17 H17 119.8 . . ?
C17 C18 C13 120.89(11) . . ?
C17 C18 H18 119.6 . . ?
C13 C18 H18 119.6 . . ?

loop_
_geom_bond_atom_site_label_1
_geom_bond_atom_site_label_2
_geom_bond_distance
_geom_bond_site_symmetry_2
_geom_bond_publ_flag
Na1 O7 2.3156(9) . ?
Na1 O1W 2.3630(10) . ?
Na1 O2 2.3631(9) 1_565 ?
Na1 O2W 2.3696(9) . ?
Na1 O3W 2.4460(10) . ?
Na1 C6 3.0659(12) . ?
Na1 Na2 3.3636(6) . ?
Na1 Na2 4.0659(6) 1_455 ?
Na2 O7 2.3615(9) 1_655 ?
Na2 O6 2.3656(9) . ?
Na2 O4W 2.3791(11) . ?
Na2 O5 2.3867(9) 1_655 ?
Na2 O3W 2.4380(9) . ?
Na2 O2W 2.4711(9) . ?
Na2 C6 3.0964(12) 1_655 ?
Na2 Na1 4.0659(6) 1_655 ?
O1W H1W1 0.846(7) . ?
O1W H1W2 0.845(7) . ?
O2W H2W1 0.848(7) . ?
O2W H2W2 0.846(7) . ?
O3W H3W1 0.851(7) . ?
O3W H3W2 0.847(7) . ?
O4W H4W1 0.848(7) . ?
O4W H4W2 0.846(7) . ?
O5W H5W1 0.850(7) . ?
O5W H5W2 0.851(7) . ?
C1 O2 1.2579(14) . ?
C1 O1 1.2707(14) . ?
C1 C2 1.5264(15) . ?
O2 Na1 2.3631(9) 1_545 ?
C2 C3 1.5448(15) . ?
C2 H2A 0.9900 . ?
C2 H2B 0.9900 . ?
C3 C13 1.5227(15) . ?
C3 C4 1.5523(15) . ?
C3 H3 1.0000 . ?
C4 C7 1.5173(15) . ?
C4 C5 1.5481(15) . ?
C4 H4 1.0000 . ?
C5 O5 1.4281(13) . ?
C5 C6 1.5346(15) . ?
C5 H5 1.0000 . ?
O5 Na2 2.3867(9) 1_455 ?
O5 H5O 0.840(14) . ?
C6 O7 1.2419(15) . ?
C6 O6 1.2704(14) . ?
C6 Na2 3.0964(12) 1_455 ?
O7 Na2 2.3615(9) 1_455 ?
C7 C12 1.3947(16) . ?
C7 C8 1.3972(16) . ?
C8 C9 1.3929(17) . ?
C8 H8 0.9500 . ?
C9 C10 1.3854(19) . ?
C9 H9 0.9500 . ?
C10 C11 1.3873(19) . ?
C10 H10 0.9500 . ?
C11 C12 1.3940(17) . ?
C11 H11 0.9500 . ?
C12 H12 0.9500 . ?
C13 C18 1.3957(16) . ?
C13 C14 1.3973(16) . ?
C14 C15 1.3903(17) . ?
C14 H14 0.9500 . ?
C15 C16 1.3887(19) . ?
C15 H15 0.9500 . ?
C16 C17 1.3870(19) . ?
C16 H16 0.9500 . ?
C17 C18 1.3918(17) . ?
C17 H17 0.9500 . ?
C18 H18 0.9500 . ?

loop_
_geom_hbond_atom_site_label_D
_geom_hbond_atom_site_label_H
_geom_hbond_atom_site_label_A
_geom_hbond_distance_DH
_geom_hbond_distance_HA
_geom_hbond_distance_DA
_geom_hbond_angle_DHA
_geom_hbond_site_symmetry_A
O1W H1W1 O2 0.846(7) 2.029(7) 2.8659(13) 170.1(16) 2_666
O1W H1W2 O4W 0.845(7) 2.413(10) 3.1696(18) 149.5(16) 1_455
O2W H2W1 O5W 0.848(7) 1.939(7) 2.7840(12) 173.9(16) 2_666
O2W H2W2 O2 0.846(7) 2.051(8) 2.8773(12) 165.2(15) 1_665
O3W H3W1 O1 0.851(7) 1.994(7) 2.8265(12) 165.4(14) 1_665
O4W H4W1 O1W 0.848(7) 2.029(10) 2.8587(15) 166(2) 2_766
O4W H4W2 O4W 0.846(7) 2.45(2) 2.953(3) 119.0(19) 2_766
O4W H4W2 O6 0.846(7) 2.189(15) 2.9328(14) 147(2) 2_766
O5W H5W1 O1 0.850(7) 1.953(8) 2.7896(12) 167.7(16) .
O5W H5W2 O6 0.851(7) 1.980(7) 2.8306(13) 178.0(17) 1_455
O5 H5O O1 0.840(14) 2.038(14) 2.8306(12) 157.2(15) .

loop_
_geom_torsion_atom_site_label_1
_geom_torsion_atom_site_label_2
_geom_torsion_atom_site_label_3
_geom_torsion_atom_site_label_4
_geom_torsion
_geom_torsion_site_symmetry_1
_geom_torsion_site_symmetry_2
_geom_torsion_site_symmetry_3
_geom_torsion_site_symmetry_4
_geom_torsion_publ_flag
O7 Na1 O2W Na2 -25.70(5) . . . . ?
O1W Na1 O2W Na2 -113.23(3) . . . . ?
O2 Na1 O2W Na2 152.88(5) 1_565 . . . ?
O3W Na1 O2W Na2 45.55(3) . . . . ?
C6 Na1 O2W Na2 -24.72(4) . . . . ?
Na2 Na1 O2W Na2 -60.21(6) 1_455 . . . ?
O7 Na2 O2W Na1 -152.65(3) 1_655 . . . ?
O6 Na2 O2W Na1 34.71(4) . . . . ?
O4W Na2 O2W Na1 123.94(4) . . . . ?
O5 Na2 O2W Na1 -172.53(18) 1_655 . . . ?
O3W Na2 O2W Na1 -46.27(3) . . . . ?
C6 Na2 O2W Na1 -166.70(3) 1_655 . . . ?
Na1 Na2 O2W Na1 -151.65(3) 1_655 . . . ?
O7 Na2 O3W Na1 141.58(3) 1_655 . . . ?
O6 Na2 O3W Na1 -58.98(3) . . . . ?
O4W Na2 O3W Na1 23.58(10) . . . . ?
O5 Na2 O3W Na1 -144.51(3) 1_655 . . . ?
O2W Na2 O3W Na1 44.47(3) . . . . ?
C6 Na2 O3W Na1 157.77(3) 1_655 . . . ?
Na1 Na2 O3W Na1 113.41(2) 1_655 . . . ?
O7 Na1 O3W Na2 85.48(3) . . . . ?
O1W Na1 O3W Na2 7.68(9) . . . . ?
O2 Na1 O3W Na2 170.98(3) 1_565 . . . ?
O2W Na1 O3W Na2 -46.39(3) . . . . ?
C6 Na1 O3W Na2 66.06(3) . . . . ?
Na2 Na1 O3W Na2 100.51(3) 1_455 . . . ?
O1 C1 O2 Na1 -160.46(8) . . . 1_545 ?
C2 C1 O2 Na1 16.66(14) . . . 1_545 ?
O2 C1 C2 C3 146.71(10) . . . . ?
O1 C1 C2 C3 -36.01(14) . . . . ?
C1 C2 C3 C13 162.68(9) . . . . ?
C1 C2 C3 C4 -76.05(12) . . . . ?
C13 C3 C4 C7 -56.57(12) . . . . ?
C2 C3 C4 C7 -177.78(9) . . . . ?
C13 C3 C4 C5 176.82(9) . . . . ?
C2 C3 C4 C5 55.60(12) . . . . ?
C7 C4 C5 O5 -65.39(12) . . . . ?
C3 C4 C5 O5 62.48(12) . . . . ?
C7 C4 C5 C6 57.91(12) . . . . ?
C3 C4 C5 C6 -174.23(9) . . . . ?
C6 C5 O5 Na2 18.67(10) . . . 1_455 ?
C4 C5 O5 Na2 142.01(7) . . . 1_455 ?
O5 C5 C6 O7 10.22(14) . . . . ?
C4 C5 C6 O7 -114.62(11) . . . . ?
O5 C5 C6 O6 -169.53(9) . . . . ?
C4 C5 C6 O6 65.63(12) . . . . ?
O5 C5 C6 Na1 16.0(3) . . . . ?
C4 C5 C6 Na1 -108.9(2) . . . . ?
O5 C5 C6 Na2 -13.08(7) . . . 1_455 ?
C4 C5 C6 Na2 -137.92(8) . . . 1_455 ?
O7 C6 O6 Na2 42.48(18) . . . . ?
C5 C6 O6 Na2 -137.79(9) . . . . ?
Na1 C6 O6 Na2 40.52(10) . . . . ?
Na2 C6 O6 Na2 99.70(17) 1_455 . . . ?
O7 Na2 O6 C6 130.40(12) 1_655 . . . ?
O4W Na2 O6 C6 -149.12(11) . . . . ?
O5 Na2 O6 C6 117.62(11) 1_655 . . . ?
O3W Na2 O6 C6 2.97(11) . . . . ?
O2W Na2 O6 C6 -67.01(11) . . . . ?
C6 Na2 O6 C6 139.53(12) 1_655 . . . ?
Na1 Na2 O6 C6 -40.64(10) . . . . ?
O6 C6 O7 Na1 -2.85(15) . . . . ?
C5 C6 O7 Na1 177.42(7) . . . . ?
Na2 C6 O7 Na1 -148.11(10) 1_455 . . . ?
O6 C6 O7 Na2 145.25(9) . . . 1_455 ?
C5 C6 O7 Na2 -34.47(12) . . . 1_455 ?
Na1 C6 O7 Na2 148.11(10) . . . 1_455 ?
O1W Na1 O7 C6 91.51(8) . . . . ?
O2 Na1 O7 C6 -176.60(8) 1_565 . . . ?
O2W Na1 O7 C6 2.57(10) . . . . ?
O3W Na1 O7 C6 -62.57(8) . . . . ?
Na2 Na1 O7 C6 -16.09(8) . . . . ?
Na2 Na1 O7 C6 146.10(11) 1_455 . . . ?
O1W Na1 O7 Na2 -54.60(5) . . . 1_455 ?
O2 Na1 O7 Na2 37.30(5) 1_565 . . 1_455 ?
O2W Na1 O7 Na2 -143.53(4) . . . 1_455 ?
O3W Na1 O7 Na2 151.33(5) . . . 1_455 ?
C6 Na1 O7 Na2 -146.10(11) . . . 1_455 ?
Na2 Na1 O7 Na2 -162.19(5) . . . 1_455 ?
C5 C4 C7 C12 73.44(13) . . . . ?
C3 C4 C7 C12 -54.28(14) . . . . ?
C5 C4 C7 C8 -104.17(11) . . . . ?
C3 C4 C7 C8 128.11(11) . . . . ?
C12 C7 C8 C9 -1.54(17) . . . . ?
C4 C7 C8 C9 176.17(10) . . . . ?
C7 C8 C9 C10 0.39(18) . . . . ?
C8 C9 C10 C11 1.11(18) . . . . ?
C9 C10 C11 C12 -1.45(19) . . . . ?
C10 C11 C12 C7 0.29(19) . . . . ?
C8 C7 C12 C11 1.20(17) . . . . ?
C4 C7 C12 C11 -176.44(11) . . . . ?
C2 C3 C13 C18 -125.32(11) . . . . ?
C4 C3 C13 C18 112.34(11) . . . . ?
C2 C3 C13 C14 54.07(13) . . . . ?
C4 C3 C13 C14 -68.27(13) . . . . ?
C18 C13 C14 C15 1.57(17) . . . . ?
C3 C13 C14 C15 -177.84(10) . . . . ?
C13 C14 C15 C16 -1.09(18) . . . . ?
C14 C15 C16 C17 0.09(18) . . . . ?
C15 C16 C17 C18 0.40(18) . . . . ?
C16 C17 C18 C13 0.11(18) . . . . ?
C14 C13 C18 C17 -1.08(17) . . . . ?
C3 C13 C18 C17 178.32(10) . . . . ?
